data_7711311
loop_
_publ_author_name
'L\"ammle, Martin'
'Pilz, T. David'
'Kutta, Roger Jan'
'M\"u\&sler, Marius'
'Mengele, Alexander K.'
'G\"orls, Helmar'
'Heinemann, Frank W.'
'Rau, Sven'

_publ_section_title
;
 Insights into the different mechanistic stages of light-induced hydrogen
 evolution of a 5,5&#x2032;-bisphenanthroline linked RuPt complex
;
_journal_name_full 'Dalton Transactions'
_journal_paper_doi 10.1039/D2DT01727J
_journal_year 2022
_chemical_formula_moiety 'C24 H14 N4 [+ solvent]'
_chemical_formula_sum 'C24 H14 N4'
_chemical_formula_weight 358.39
_space_group_crystal_system monoclinic
_space_group_IT_number 15
_space_group_name_Hall '-C 2yc'
_space_group_name_H-M_alt 'C 1 2/c 1'
_atom_sites_solution_hydrogens geom
_atom_sites_solution_primary direct
_atom_sites_solution_secondary difmap
_audit_creation_method SHELXL-2018/3
_audit_update_record
;
2022-03-24 deposited with the CCDC.	2022-09-05 downloaded from the CCDC.
;
_cell_angle_alpha 90
_cell_angle_beta 121.353(4)
_cell_angle_gamma 90
_cell_formula_units_Z 4
_cell_length_a 16.9786(14)
_cell_length_b 11.1129(9)
_cell_length_c 11.8836(8)
_cell_measurement_reflns_used 6286
_cell_measurement_temperature 183(2)
_cell_measurement_theta_max 27.469
_cell_measurement_theta_min 3.507
_cell_volume 1914.8(3)
_computing_cell_refinement DENZO
_computing_data_collection COLLECT
_computing_data_reduction DENZO
_computing_molecular_graphics SHELXTL/PC
_computing_publication_material 'SHELXL-2018/3 (Sheldrick, 2018)'
_computing_structure_refinement 'SHELXL-2018/3 (Sheldrick, 2018)'
_computing_structure_solution 'SHELXS-97 (Sheldrick, 2008)'
_diffrn_ambient_temperature 183(2)
_diffrn_measured_fraction_theta_full 0.993
_diffrn_measured_fraction_theta_max 0.989
_diffrn_measurement_device_type KappaCCD
_diffrn_measurement_method 'phi + omega - scans'
_diffrn_radiation_type MoK\a
_diffrn_radiation_wavelength 0.71073
_diffrn_reflns_av_R_equivalents 0.0336
_diffrn_reflns_av_unetI/netI 0.0360
_diffrn_reflns_Laue_measured_fraction_full 0.993
_diffrn_reflns_Laue_measured_fraction_max 0.989
_diffrn_reflns_limit_h_max 20
_diffrn_reflns_limit_h_min -21
_diffrn_reflns_limit_k_max 14
_diffrn_reflns_limit_k_min -14
_diffrn_reflns_limit_l_max 15
_diffrn_reflns_limit_l_min -15
_diffrn_reflns_number 6286
_diffrn_reflns_point_group_measured_fraction_full 0.993
_diffrn_reflns_point_group_measured_fraction_max 0.989
_diffrn_reflns_theta_full 25.242
_diffrn_reflns_theta_max 27.469
_diffrn_reflns_theta_min 3.507
_exptl_absorpt_coefficient_mu 0.076
_exptl_absorpt_correction_T_max 0.7456
_exptl_absorpt_correction_T_min 0.6826
_exptl_absorpt_correction_type multi-scan
_exptl_absorpt_process_details
; 
 SADABS 2016/2: Krause, L., Herbst-Irmer, R., Sheldrick G.M. & Stalke D., 
 J. Appl. Cryst. 48 (2015) 3-10 
;
_exptl_crystal_colour colourless
_exptl_crystal_density_diffrn 1.243
_exptl_crystal_density_method 'not measured'
_exptl_crystal_description prism
_exptl_crystal_F_000 744
_exptl_crystal_size_max 0.096
_exptl_crystal_size_mid 0.066
_exptl_crystal_size_min 0.054
_refine_diff_density_max 0.263
_refine_diff_density_min -0.288
_refine_diff_density_rms 0.077
_refine_ls_extinction_method none
_refine_ls_goodness_of_fit_ref 1.045
_refine_ls_hydrogen_treatment constr
_refine_ls_matrix_type full
_refine_ls_number_parameters 127
_refine_ls_number_reflns 2172
_refine_ls_number_restraints 0
_refine_ls_restrained_S_all 1.045
_refine_ls_R_factor_all 0.0887
_refine_ls_R_factor_gt 0.0698
_refine_ls_shift/su_max 0.000
_refine_ls_shift/su_mean 0.000
_refine_ls_structure_factor_coef Fsqd
_refine_ls_weighting_details 'w=1/[\s^2^(Fo^2^)+(0.1651P)^2^+1.0335P] where P=(Fo^2^+2Fc^2^)/3'
_refine_ls_weighting_scheme calc
_refine_ls_wR_factor_gt 0.2275
_refine_ls_wR_factor_ref 0.2441
_reflns_Friedel_coverage 0.000
_reflns_number_gt 1609
_reflns_number_total 2172
_reflns_threshold_expression 'I > 2\s(I)'
_cod_data_source_file d2dt01727j2.cif
_cod_data_source_block FO3698_phenphen
_cod_original_sg_symbol_H-M 'C 2/c'
_cod_database_code 7711311
_shelx_shelxl_version_number 2018/3
_shelx_space_group_comment
; 
The symmetry employed for this shelxl refinement is uniquely defined 
by the following loop, which should always be used as a source of 
symmetry information in preference to the above space-group names. 
They are only intended as comments. 
;
_shelx_estimated_absorpt_t_min 0.993
_shelx_estimated_absorpt_t_max 0.996

loop_
_space_group_symop_operation_xyz
'x, y, z'
'-x, y, -z+1/2'
'x+1/2, y+1/2, z'
'-x+1/2, y+1/2, -z+1/2'
'-x, -y, -z'
'x, -y, z-1/2'
'-x+1/2, -y+1/2, -z'
'x+1/2, -y+1/2, z-1/2'

loop_
_atom_site_label
_atom_site_type_symbol
_atom_site_fract_x
_atom_site_fract_y
_atom_site_fract_z
_atom_site_U_iso_or_equiv
_atom_site_adp_type
_atom_site_occupancy
_atom_site_site_symmetry_order
_atom_site_calc_flag
_atom_site_refinement_flags_posn
_atom_site_refinement_flags_adp
_atom_site_refinement_flags_occupancy
_atom_site_disorder_assembly
_atom_site_disorder_group
N1 N 0.23924(12) -0.01143(16) -0.00052(17) 0.0319(5) Uani 1 1 d . . . . .
N2 N 0.16496(12) 0.15904(16) 0.08236(18) 0.0337(5) Uani 1 1 d . . . . .
C1 C 0.27602(16) -0.0970(2) -0.0363(2) 0.0366(5) Uani 1 1 d . . . . .
H1A H 0.236514 -0.157912 -0.094342 0.044 Uiso 1 1 calc R U . . .
C2 C 0.36961(16) -0.1027(2) 0.0065(2) 0.0393(6) Uani 1 1 d . . . . .
H2A H 0.392836 -0.166209 -0.021613 0.047 Uiso 1 1 calc R U . . .
C3 C 0.42769(15) -0.0150(2) 0.0901(2) 0.0338(5) Uani 1 1 d . . . . .
H3A H 0.491430 -0.016451 0.119080 0.041 Uiso 1 1 calc R U . . .
C4 C 0.39198(13) 0.07705(17) 0.13267(18) 0.0272(5) Uani 1 1 d . . . . .
C5 C 0.44925(13) 0.17073(18) 0.22265(18) 0.0266(5) Uani 1 1 d . . . . .
C6 C 0.40993(14) 0.25937(18) 0.25593(19) 0.0282(5) Uani 1 1 d . . . . .
H6A H 0.447555 0.322648 0.311865 0.034 Uiso 1 1 calc R U . . .
C7 C 0.31322(14) 0.25992(18) 0.20890(19) 0.0267(5) Uani 1 1 d . . . . .
C8 C 0.27215(15) 0.34883(19) 0.2469(2) 0.0316(5) Uani 1 1 d . . . . .
H8A H 0.307818 0.413682 0.302036 0.038 Uiso 1 1 calc R U . . .
C9 C 0.18019(15) 0.3402(2) 0.2031(2) 0.0362(5) Uani 1 1 d . . . . .
H9A H 0.151102 0.398664 0.227716 0.043 Uiso 1 1 calc R U . . .
C10 C 0.12974(15) 0.2440(2) 0.1217(2) 0.0377(5) Uani 1 1 d . . . . .
H10A H 0.066058 0.239079 0.092529 0.045 Uiso 1 1 calc R U . . .
C11 C 0.25630(14) 0.16703(17) 0.12530(18) 0.0265(5) Uani 1 1 d . . . . .
C12 C 0.29639(13) 0.07498(17) 0.08398(18) 0.0264(5) Uani 1 1 d . . . . .

loop_
_atom_site_aniso_label
_atom_site_aniso_U_11
_atom_site_aniso_U_22
_atom_site_aniso_U_33
_atom_site_aniso_U_23
_atom_site_aniso_U_13
_atom_site_aniso_U_12
N1 0.0324(9) 0.0284(9) 0.0299(9) -0.0004(7) 0.0127(8) -0.0020(7)
N2 0.0253(9) 0.0360(10) 0.0354(10) 0.0016(8) 0.0128(8) 0.0027(7)
C1 0.0416(12) 0.0298(11) 0.0313(11) -0.0077(8) 0.0141(10) -0.0043(9)
C2 0.0427(13) 0.0352(12) 0.0368(12) -0.0078(9) 0.0184(11) 0.0056(10)
C3 0.0307(11) 0.0377(12) 0.0311(11) -0.0032(8) 0.0147(9) 0.0037(9)
C4 0.0298(10) 0.0274(10) 0.0245(10) 0.0024(7) 0.0143(8) 0.0019(8)
C5 0.0262(11) 0.0281(11) 0.0251(10) 0.0018(7) 0.0131(9) -0.0003(7)
C6 0.0290(10) 0.0280(10) 0.0276(10) -0.0007(8) 0.0147(8) -0.0014(8)
C7 0.0292(10) 0.0267(10) 0.0241(9) 0.0039(7) 0.0139(8) 0.0029(8)
C8 0.0345(11) 0.0295(10) 0.0281(10) 0.0004(8) 0.0145(9) 0.0041(8)
C9 0.0334(11) 0.0395(12) 0.0351(11) 0.0022(9) 0.0174(10) 0.0105(9)
C10 0.0269(10) 0.0418(12) 0.0383(12) 0.0010(9) 0.0127(9) 0.0057(9)
C11 0.0268(10) 0.0263(10) 0.0242(9) 0.0039(7) 0.0118(8) 0.0020(8)
C12 0.0284(10) 0.0243(10) 0.0243(10) 0.0033(7) 0.0121(8) 0.0000(7)

loop_
_atom_type_symbol
_atom_type_description
_atom_type_scat_dispersion_real
_atom_type_scat_dispersion_imag
_atom_type_scat_source
C C 0.0033 0.0016 'International Tables Vol C Tables 4.2.6.8 and 6.1.1.4'
H H 0.0000 0.0000 'International Tables Vol C Tables 4.2.6.8 and 6.1.1.4'
N N 0.0061 0.0033 'International Tables Vol C Tables 4.2.6.8 and 6.1.1.4'

loop_
_geom_angle_atom_site_label_1
_geom_angle_atom_site_label_2
_geom_angle_atom_site_label_3
_geom_angle
_geom_angle_site_symmetry_1
_geom_angle_site_symmetry_3
_geom_angle_publ_flag
C1 N1 C12 117.96(18) . . ?
C10 N2 C11 117.17(18) . . ?
N1 C1 C2 123.6(2) . . ?
N1 C1 H1A 118.2 . . ?
C2 C1 H1A 118.2 . . ?
C3 C2 C1 118.94(19) . . ?
C3 C2 H2A 120.5 . . ?
C1 C2 H2A 120.5 . . ?
C2 C3 C4 119.5(2) . . ?
C2 C3 H3A 120.2 . . ?
C4 C3 H3A 120.2 . . ?
C3 C4 C12 117.28(18) . . ?
C3 C4 C5 122.57(18) . . ?
C12 C4 C5 120.16(17) . . ?
C6 C5 C4 119.59(18) . . ?
C6 C5 C5 120.27(15) . 2_655 ?
C4 C5 C5 120.14(14) . 2_655 ?
C5 C6 C7 121.75(18) . . ?
C5 C6 H6A 119.1 . . ?
C7 C6 H6A 119.1 . . ?
C11 C7 C8 117.79(18) . . ?
C11 C7 C6 119.86(17) . . ?
C8 C7 C6 122.31(19) . . ?
C9 C8 C7 118.99(19) . . ?
C9 C8 H8A 120.5 . . ?
C7 C8 H8A 120.5 . . ?
C8 C9 C10 118.98(19) . . ?
C8 C9 H9A 120.5 . . ?
C10 C9 H9A 120.5 . . ?
N2 C10 C9 124.2(2) . . ?
N2 C10 H10A 117.9 . . ?
C9 C10 H10A 117.9 . . ?
N2 C11 C7 122.81(18) . . ?
N2 C11 C12 118.15(18) . . ?
C7 C11 C12 119.03(18) . . ?
N1 C12 C4 122.65(18) . . ?
N1 C12 C11 117.85(18) . . ?
C4 C12 C11 119.50(18) . . ?

loop_
_geom_bond_atom_site_label_1
_geom_bond_atom_site_label_2
_geom_bond_distance
_geom_bond_site_symmetry_2
_geom_bond_publ_flag
N1 C1 1.323(3) . ?
N1 C12 1.363(3) . ?
N2 C10 1.325(3) . ?
N2 C11 1.360(3) . ?
C1 C2 1.395(3) . ?
C1 H1A 0.9500 . ?
C2 C3 1.375(3) . ?
C2 H2A 0.9500 . ?
C3 C4 1.410(3) . ?
C3 H3A 0.9500 . ?
C4 C12 1.411(3) . ?
C4 C5 1.446(3) . ?
C5 C6 1.359(3) . ?
C5 C5 1.492(4) 2_655 ?
C6 C7 1.433(3) . ?
C6 H6A 0.9500 . ?
C7 C11 1.410(3) . ?
C7 C8 1.412(3) . ?
C8 C9 1.368(3) . ?
C8 H8A 0.9500 . ?
C9 C10 1.397(3) . ?
C9 H9A 0.9500 . ?
C10 H10A 0.9500 . ?
C11 C12 1.449(3) . ?
